data_1520331
loop_
_publ_author_name
'Platt, Andrew'
'Horton, Peter N.'
'Hursthouse, Michael B.'

_publ_section_title
;
 C36H81GdN3O12P3
;
_journal_name_full 'Crystal Structure Report Archive'
_journal_page_first 1237
_journal_year 2009
_chemical_formula_sum 'C36 H81 Gd N3 O12 P3'
_chemical_formula_weight 998.20
_space_group_IT_number 92
_symmetry_cell_setting tetragonal
_symmetry_space_group_name_Hall 'P 4abw 2nw'
_symmetry_space_group_name_H-M 'P 41 21 2'
_atom_sites_solution_hydrogens geom
_atom_sites_solution_primary direct
_atom_sites_solution_secondary difmap
_cell_angle_alpha 90.00
_cell_angle_beta 90.00
_cell_angle_gamma 90.00
_cell_formula_units_Z 8
_cell_length_a 15.2683(4)
_cell_length_b 15.2683(4)
_cell_length_c 43.3340(16)
_cell_measurement_reflns_used 10447
_cell_measurement_temperature 120(2)
_cell_measurement_theta_max 27.485
_cell_measurement_theta_min 2.910
_cell_volume 10102.1(5)
_computing_cell_refinement 'DENZO (Otwinowski & Minor, 1997) & COLLECT (Hooft, R.W.W., 1998)'
_computing_data_collection 'COLLECT (Hooft, R.W.W., 1998)'
_computing_data_reduction 'DENZO (Otwinowski & Minor, 1997) & COLLECT (Hooft, R.W.W., 1998)'
_computing_molecular_graphics 'ORTEP3 for Windows (Farrugia, 1997)'
_computing_publication_material 'WinGX (Farrugia, 1999)'
_computing_structure_refinement 'SHELXL-97 (Sheldrick, 2008)'
_computing_structure_solution 'SHELXS-97 (Sheldrick, 2008)'
_diffrn_ambient_temperature 120(2)
_diffrn_detector_area_resol_mean 9.091
_diffrn_measured_fraction_theta_full 0.995
_diffrn_measured_fraction_theta_max 0.995
_diffrn_measurement_device_type 'Bruker-Nonius Roper CCD camera on \k-goniostat'
_diffrn_measurement_method '\f & \w scans'
_diffrn_radiation_monochromator graphite
_diffrn_radiation_source 'Bruker-Nonius FR591 rotating anode'
_diffrn_radiation_type MoK\a
_diffrn_radiation_wavelength 0.71073
_diffrn_reflns_av_R_equivalents 0.0620
_diffrn_reflns_av_sigmaI/netI 0.0644
_diffrn_reflns_limit_h_max 19
_diffrn_reflns_limit_h_min -19
_diffrn_reflns_limit_k_max 19
_diffrn_reflns_limit_k_min -19
_diffrn_reflns_limit_l_max 56
_diffrn_reflns_limit_l_min -56
_diffrn_reflns_number 62553
_diffrn_reflns_theta_full 27.48
_diffrn_reflns_theta_max 27.48
_diffrn_reflns_theta_min 2.98
_exptl_absorpt_coefficient_mu 1.461
_exptl_absorpt_correction_T_max 0.7790
_exptl_absorpt_correction_T_min 0.6522
_exptl_absorpt_correction_type multi-scan
_exptl_absorpt_process_details 'SADABS 2007/2 (Sheldrick, G.M., 2007)'
_exptl_crystal_colour Colourless
_exptl_crystal_density_diffrn 1.313
_exptl_crystal_density_method 'not measured'
_exptl_crystal_description Block
_exptl_crystal_F_000 4184
_exptl_crystal_size_max 0.32
_exptl_crystal_size_mid 0.24
_exptl_crystal_size_min 0.18
_refine_diff_density_max 0.812
_refine_diff_density_min -1.645
_refine_diff_density_rms 0.085
_refine_ls_abs_structure_details 'Flack H D (1983), Acta Cryst. A39, 876-881'
_refine_ls_abs_structure_Flack 0.035(14)
_refine_ls_extinction_method none
_refine_ls_goodness_of_fit_ref 1.072
_refine_ls_hydrogen_treatment constr
_refine_ls_matrix_type full
_refine_ls_number_parameters 750
_refine_ls_number_reflns 11383
_refine_ls_number_restraints 976
_refine_ls_restrained_S_all 1.082
_refine_ls_R_factor_all 0.0900
_refine_ls_R_factor_gt 0.0516
_refine_ls_shift/su_max 0.002
_refine_ls_shift/su_mean 0.000
_refine_ls_structure_factor_coef Fsqd
_refine_ls_weighting_details 'calc w=1/[\s^2^(Fo^2^)+(0.0401P)^2^+15.0179P] where P=(Fo^2^+2Fc^2^)/3'
_refine_ls_weighting_scheme calc
_refine_ls_wR_factor_gt 0.1058
_refine_ls_wR_factor_ref 0.1208
_reflns_number_gt 8109
_reflns_number_total 11383
_reflns_threshold_expression >2sigma(I)
_cod_data_source_file eCrystal-1237.cif
_cod_data_source_block 2009src1085
_cod_depositor_comments
;
Citation :
Platt, Andrew and Horton, Peter N. and Hursthouse, Michael B. (2009) 
University of Southampton, Crystal Structure Report Archive. 
(doi:10.5258/ecrystals/1237)

More at:
http://ecrystals.chem.soton.ac.uk/1237/
;
_cod_original_sg_symbol_H-M P4(1)2(1)2
_cod_database_code 1520331

loop_
_symmetry_equiv_pos_as_xyz
'x, y, z'
'-x, -y, z+1/2'
'-y+1/2, x+1/2, z+1/4'
'y+1/2, -x+1/2, z+3/4'
'-x+1/2, y+1/2, -z+1/4'
'x+1/2, -y+1/2, -z+3/4'
'y, x, -z'
'-y, -x, -z+1/2'

loop_
_atom_site_label
_atom_site_type_symbol
_atom_site_fract_x
_atom_site_fract_y
_atom_site_fract_z
_atom_site_U_iso_or_equiv
_atom_site_adp_type
_atom_site_occupancy
_atom_site_symmetry_multiplicity
_atom_site_calc_flag
_atom_site_refinement_flags
_atom_site_disorder_assembly
_atom_site_disorder_group
Gd1 Gd 0.53431(2) 0.989361(18) 0.151376(5) 0.05129(11) Uani 1 1 d . A .
C1 C 0.5114(5) 1.1119(4) 0.25895(13) 0.0621(18) Uani 1 1 d DU A .
H1A H 0.5278 1.0989 0.2806 0.075 Uiso 1 1 calc R . .
H1B H 0.5482 1.1615 0.2520 0.075 Uiso 1 1 calc R . .
C2 C 0.4158(5) 1.1419(5) 0.25865(13) 0.0602(18) Uani 1 1 d DU . .
H2 H 0.3780 1.0906 0.2641 0.072 Uiso 1 1 calc R . .
C3 C 0.3878(6) 1.1756(6) 0.22749(15) 0.084(3) Uani 1 1 d DU . .
H3A H 0.4248 1.2253 0.2216 0.126 Uiso 1 1 calc R . .
H3B H 0.3265 1.1944 0.2284 0.126 Uiso 1 1 calc R . .
H3C H 0.3939 1.1289 0.2121 0.126 Uiso 1 1 calc R . .
C4 C 0.4015(5) 1.2131(5) 0.28291(16) 0.076(2) Uani 1 1 d DU . .
H4A H 0.4395 1.2632 0.2784 0.114 Uiso 1 1 calc R . .
H4B H 0.4158 1.1899 0.3034 0.114 Uiso 1 1 calc R . .
H4C H 0.3402 1.2319 0.2825 0.114 Uiso 1 1 calc R . .
C5 C 0.4557(4) 0.9374(4) 0.24201(12) 0.0593(17) Uani 1 1 d DU A .
H5A H 0.4009 0.9600 0.2327 0.071 Uiso 1 1 calc R . .
H5B H 0.4724 0.8845 0.2302 0.071 Uiso 1 1 calc R . .
C6 C 0.4339(5) 0.9076(5) 0.27569(13) 0.069(2) Uani 1 1 d DU . .
H6 H 0.4422 0.9585 0.2899 0.083 Uiso 1 1 calc R . .
C7 C 0.3392(5) 0.8791(6) 0.27706(16) 0.084(2) Uani 1 1 d DU . .
H7A H 0.3019 0.9256 0.2688 0.126 Uiso 1 1 calc R . .
H7B H 0.3229 0.8673 0.2985 0.126 Uiso 1 1 calc R . .
H7C H 0.3315 0.8257 0.2648 0.126 Uiso 1 1 calc R . .
C8 C 0.4920(6) 0.8337(5) 0.28612(16) 0.089(3) Uani 1 1 d DU . .
H8A H 0.4725 0.8128 0.3064 0.134 Uiso 1 1 calc R . .
H8B H 0.5526 0.8546 0.2876 0.134 Uiso 1 1 calc R . .
H8C H 0.4889 0.7857 0.2712 0.134 Uiso 1 1 calc R . .
C9 C 0.6393(4) 0.9722(5) 0.25042(14) 0.0640(19) Uani 1 1 d DU A .
H9A H 0.6407 0.9811 0.2730 0.077 Uiso 1 1 calc R . .
H9B H 0.6385 0.9082 0.2467 0.077 Uiso 1 1 calc R . .
C10 C 0.7222(5) 1.0086(7) 0.2371(2) 0.104(3) Uani 1 1 d DU . .
H10 H 0.7218 1.0043 0.2140 0.124 Uiso 1 1 calc R . .
C11 C 0.7329(6) 1.0986(8) 0.2469(2) 0.142(5) Uani 1 1 d DU . .
H11A H 0.6826 1.1332 0.2400 0.214 Uiso 1 1 calc R . .
H11B H 0.7867 1.1226 0.2379 0.214 Uiso 1 1 calc R . .
H11C H 0.7367 1.1009 0.2695 0.214 Uiso 1 1 calc R . .
C12 C 0.7988(6) 0.9551(9) 0.2509(3) 0.174(6) Uani 1 1 d DU . .
H12A H 0.8521 0.9662 0.2389 0.261 Uiso 1 1 calc R . .
H12B H 0.7846 0.8926 0.2501 0.261 Uiso 1 1 calc R . .
H12C H 0.8082 0.9728 0.2724 0.261 Uiso 1 1 calc R . .
O1 O 0.5451(3) 1.0401(2) 0.20182(8) 0.0523(10) Uani 1 1 d DU A .
P1 P 0.53883(11) 1.01788(11) 0.23582(3) 0.0543(4) Uani 1 1 d DU . .
C13 C 0.3130(10) 0.8818(10) 0.1153(3) 0.089(5) Uani 0.593(7) 1 d PDU A 1
H13A H 0.2882 0.9414 0.1132 0.107 Uiso 0.593(7) 1 calc PR A 1
H13B H 0.3681 0.8803 0.1033 0.107 Uiso 0.593(7) 1 calc PR A 1
C14 C 0.2514(10) 0.8199(9) 0.1010(3) 0.091(4) Uani 0.593(7) 1 d PDU A 1
H14 H 0.2304 0.7789 0.1174 0.109 Uiso 0.593(7) 1 calc PR A 1
C15 C 0.1738(12) 0.8617(13) 0.0869(4) 0.099(6) Uani 0.593(7) 1 d PDU A 1
H15A H 0.1349 0.8831 0.1032 0.149 Uiso 0.593(7) 1 calc PR A 1
H15B H 0.1425 0.8187 0.0742 0.149 Uiso 0.593(7) 1 calc PR A 1
H15C H 0.1925 0.9109 0.0740 0.149 Uiso 0.593(7) 1 calc PR A 1
C16 C 0.2990(11) 0.7660(11) 0.0767(4) 0.132(7) Uani 0.593(7) 1 d PDU A 1
H16A H 0.2976 0.7040 0.0825 0.198 Uiso 0.593(7) 1 calc PR A 1
H16B H 0.3600 0.7857 0.0752 0.198 Uiso 0.593(7) 1 calc PR A 1
H16C H 0.2702 0.7736 0.0566 0.198 Uiso 0.593(7) 1 calc PR A 1
C17 C 0.3858(12) 0.7567(8) 0.1569(4) 0.108(5) Uani 0.593(7) 1 d PDU A 1
H17A H 0.3397 0.7169 0.1491 0.129 Uiso 0.593(7) 1 calc PR A 1
H17B H 0.4336 0.7558 0.1415 0.129 Uiso 0.593(7) 1 calc PR A 1
C18 C 0.4224(12) 0.7149(12) 0.1864(4) 0.109(5) Uani 0.593(7) 1 d PDU A 1
H18 H 0.4422 0.7662 0.1989 0.131 Uiso 0.593(7) 1 calc PR A 1
C19 C 0.4973(14) 0.6570(14) 0.1865(6) 0.187(10) Uani 0.593(7) 1 d PDU A 1
H19A H 0.4913 0.6148 0.2034 0.280 Uiso 0.593(7) 1 calc PR A 1
H19B H 0.5508 0.6914 0.1894 0.280 Uiso 0.593(7) 1 calc PR A 1
H19C H 0.5004 0.6256 0.1668 0.280 Uiso 0.593(7) 1 calc PR A 1
C20 C 0.3532(14) 0.6745(14) 0.2055(5) 0.148(8) Uani 0.593(7) 1 d PDU A 1
H20A H 0.3088 0.6482 0.1920 0.223 Uiso 0.593(7) 1 calc PR A 1
H20B H 0.3260 0.7195 0.2184 0.223 Uiso 0.593(7) 1 calc PR A 1
H20C H 0.3791 0.6291 0.2186 0.223 Uiso 0.593(7) 1 calc PR A 1
C21 C 0.2437(13) 0.8737(11) 0.1794(5) 0.091(4) Uani 0.593(7) 1 d PDU A 1
H21A H 0.1940 0.8499 0.1674 0.109 Uiso 0.593(7) 1 calc PR A 1
H21B H 0.2509 0.8361 0.1978 0.109 Uiso 0.593(7) 1 calc PR A 1
C22 C 0.2200(13) 0.9634(13) 0.1900(5) 0.126(5) Uani 0.593(7) 1 d PDU A 1
H22 H 0.2721 0.9864 0.2014 0.151 Uiso 0.593(7) 1 calc PR A 1
C23 C 0.1987(18) 1.0283(16) 0.1667(6) 0.199(9) Uani 0.593(7) 1 d PDU A 1
H23A H 0.2517 1.0607 0.1610 0.298 Uiso 0.593(7) 1 calc PR A 1
H23B H 0.1550 1.0691 0.1749 0.298 Uiso 0.593(7) 1 calc PR A 1
H23C H 0.1749 0.9990 0.1484 0.298 Uiso 0.593(7) 1 calc PR A 1
C24 C 0.1465(16) 0.956(2) 0.2135(5) 0.201(10) Uani 0.593(7) 1 d PDU A 1
H24A H 0.1707 0.9379 0.2334 0.301 Uiso 0.593(7) 1 calc PR A 1
H24B H 0.1038 0.9124 0.2064 0.301 Uiso 0.593(7) 1 calc PR A 1
H24C H 0.1175 1.0129 0.2157 0.301 Uiso 0.593(7) 1 calc PR A 1
O2 O 0.4094(12) 0.9298(12) 0.1654(4) 0.053(3) Uani 0.593(7) 1 d PDU A 1
P2 P 0.3407(6) 0.8645(6) 0.1563(2) 0.066(2) Uani 0.593(7) 1 d PDU A 1
C213 C 0.2578(13) 0.9165(15) 0.1248(5) 0.109(7) Uani 0.407(7) 1 d PDU A 2
H21C H 0.2486 0.9790 0.1299 0.131 Uiso 0.407(7) 1 calc PR A 2
H21D H 0.2990 0.9144 0.1072 0.131 Uiso 0.407(7) 1 calc PR A 2
C214 C 0.1713(14) 0.8793(15) 0.1141(5) 0.116(6) Uani 0.407(7) 1 d PDU A 2
H214 H 0.1434 0.8480 0.1318 0.139 Uiso 0.407(7) 1 calc PR A 2
C215 C 0.1100(15) 0.9487(18) 0.1032(6) 0.145(11) Uani 0.407(7) 1 d PDU A 2
H21E H 0.0890 0.9338 0.0824 0.217 Uiso 0.407(7) 1 calc PR A 2
H21F H 0.1407 1.0050 0.1025 0.217 Uiso 0.407(7) 1 calc PR A 2
H21G H 0.0601 0.9527 0.1173 0.217 Uiso 0.407(7) 1 calc PR A 2
C216 C 0.189(2) 0.8142(16) 0.0890(6) 0.114(9) Uani 0.407(7) 1 d PDU A 2
H21H H 0.1428 0.7696 0.0889 0.171 Uiso 0.407(7) 1 calc PR A 2
H21I H 0.2458 0.7862 0.0927 0.171 Uiso 0.407(7) 1 calc PR A 2
H21J H 0.1900 0.8443 0.0690 0.171 Uiso 0.407(7) 1 calc PR A 2
C217 C 0.3331(15) 0.7563(11) 0.1459(5) 0.105(6) Uani 0.407(7) 1 d PDU A 2
H21K H 0.2768 0.7243 0.1446 0.126 Uiso 0.407(7) 1 calc PR A 2
H21L H 0.3582 0.7584 0.1249 0.126 Uiso 0.407(7) 1 calc PR A 2
C218 C 0.3982(17) 0.7023(11) 0.1677(5) 0.106(6) Uani 0.407(7) 1 d PDU A 2
H218 H 0.4579 0.7263 0.1634 0.127 Uiso 0.407(7) 1 calc PR A 2
C219 C 0.4030(14) 0.6099(9) 0.1602(6) 0.096(8) Uani 0.407(7) 1 d PDU A 2
H21M H 0.4602 0.5868 0.1665 0.144 Uiso 0.407(7) 1 calc PR A 2
H21N H 0.3955 0.6019 0.1380 0.144 Uiso 0.407(7) 1 calc PR A 2
H21O H 0.3565 0.5784 0.1712 0.144 Uiso 0.407(7) 1 calc PR A 2
C220 C 0.381(2) 0.721(2) 0.2003(6) 0.151(10) Uani 0.407(7) 1 d PDU A 2
H22A H 0.3275 0.6906 0.2069 0.227 Uiso 0.407(7) 1 calc PR A 2
H22B H 0.3725 0.7846 0.2030 0.227 Uiso 0.407(7) 1 calc PR A 2
H22C H 0.4304 0.7018 0.2129 0.227 Uiso 0.407(7) 1 calc PR A 2
C221 C 0.2300(19) 0.8718(15) 0.1874(6) 0.097(6) Uani 0.407(7) 1 d PDU A 2
H22D H 0.1881 0.8228 0.1848 0.117 Uiso 0.407(7) 1 calc PR A 2
H22E H 0.2580 0.8655 0.2079 0.117 Uiso 0.407(7) 1 calc PR A 2
C222 C 0.1807(15) 0.9564(15) 0.1865(7) 0.121(6) Uani 0.407(7) 1 d PDU A 2
H222 H 0.1616 0.9681 0.1648 0.146 Uiso 0.407(7) 1 calc PR A 2
C223 C 0.2314(15) 1.0329(12) 0.1979(6) 0.103(7) Uani 0.407(7) 1 d PDU A 2
H22F H 0.2599 1.0176 0.2175 0.155 Uiso 0.407(7) 1 calc PR A 2
H22G H 0.1917 1.0825 0.2012 0.155 Uiso 0.407(7) 1 calc PR A 2
H22H H 0.2760 1.0489 0.1827 0.155 Uiso 0.407(7) 1 calc PR A 2
C224 C 0.0996(16) 0.942(2) 0.2067(8) 0.167(12) Uani 0.407(7) 1 d PDU A 2
H22I H 0.1178 0.9316 0.2280 0.251 Uiso 0.407(7) 1 calc PR A 2
H22J H 0.0665 0.8920 0.1990 0.251 Uiso 0.407(7) 1 calc PR A 2
H22K H 0.0627 0.9949 0.2059 0.251 Uiso 0.407(7) 1 calc PR A 2
O202 O 0.3917(14) 0.9174(16) 0.1653(7) 0.045(4) Uani 0.407(7) 1 d PDU A 2
P202 P 0.3120(8) 0.8641(10) 0.1583(3) 0.068(3) Uani 0.407(7) 1 d PDU A 2
C25 C 0.6043(13) 1.2480(12) 0.1803(4) 0.061(4) Uani 0.555(8) 1 d PDU A 1
H25A H 0.5417 1.2365 0.1760 0.074 Uiso 0.555(8) 1 calc PR A 1
H25B H 0.6192 1.2156 0.1994 0.074 Uiso 0.555(8) 1 calc PR A 1
C26 C 0.6134(11) 1.3456(12) 0.1874(4) 0.071(5) Uani 0.555(8) 1 d PDU A 1
H26 H 0.6109 1.3817 0.1681 0.085 Uiso 0.555(8) 1 calc PR A 1
C27 C 0.5444(13) 1.3734(12) 0.2104(4) 0.095(6) Uani 0.555(8) 1 d PDU A 1
H27A H 0.5544 1.3433 0.2301 0.142 Uiso 0.555(8) 1 calc PR A 1
H27B H 0.4862 1.3581 0.2025 0.142 Uiso 0.555(8) 1 calc PR A 1
H27C H 0.5478 1.4369 0.2136 0.142 Uiso 0.555(8) 1 calc PR A 1
C28 C 0.6977(12) 1.3596(16) 0.2046(5) 0.135(9) Uani 0.555(8) 1 d PDU A 1
H28A H 0.7119 1.4222 0.2048 0.203 Uiso 0.555(8) 1 calc PR A 1
H28B H 0.7449 1.3272 0.1944 0.203 Uiso 0.555(8) 1 calc PR A 1
H28C H 0.6912 1.3384 0.2258 0.203 Uiso 0.555(8) 1 calc PR A 1
C29 C 0.7804(10) 1.1945(14) 0.1587(4) 0.094(5) Uani 0.555(8) 1 d PDU A 1
H29A H 0.8093 1.2492 0.1518 0.113 Uiso 0.555(8) 1 calc PR A 1
H29B H 0.7863 1.1909 0.1814 0.113 Uiso 0.555(8) 1 calc PR A 1
C30 C 0.8297(12) 1.1139(13) 0.1437(4) 0.094(5) Uani 0.555(8) 1 d PDU A 1
H30 H 0.7905 1.0619 0.1462 0.113 Uiso 0.555(8) 1 calc PR A 1
C31 C 0.8447(13) 1.1246(14) 0.1103(3) 0.095(6) Uani 0.555(8) 1 d PDU A 1
H31A H 0.8700 1.1825 0.1063 0.142 Uiso 0.555(8) 1 calc PR A 1
H31B H 0.7889 1.1192 0.0993 0.142 Uiso 0.555(8) 1 calc PR A 1
H31C H 0.8852 1.0792 0.1031 0.142 Uiso 0.555(8) 1 calc PR A 1
C32 C 0.9109(15) 1.0943(18) 0.1609(5) 0.148(9) Uani 0.555(8) 1 d PDU A 1
H32A H 0.9354 1.0387 0.1536 0.221 Uiso 0.555(8) 1 calc PR A 1
H32B H 0.8977 1.0900 0.1830 0.221 Uiso 0.555(8) 1 calc PR A 1
H32C H 0.9535 1.1413 0.1575 0.221 Uiso 0.555(8) 1 calc PR A 1
C33 C 0.6635(10) 1.2735(12) 0.1168(4) 0.058(5) Uani 0.555(8) 1 d PDU A 1
H33A H 0.6913 1.3294 0.1230 0.069 Uiso 0.555(8) 1 calc PR A 1
H33B H 0.6990 1.2481 0.1000 0.069 Uiso 0.555(8) 1 calc PR A 1
C34 C 0.5737(10) 1.2930(8) 0.1045(3) 0.063(4) Uani 0.555(8) 1 d PDU A 1
H34 H 0.5308 1.2881 0.1219 0.076 Uiso 0.555(8) 1 calc PR A 1
C35 C 0.5495(13) 1.2268(9) 0.0803(3) 0.087(5) Uani 0.555(8) 1 d PDU A 1
H35A H 0.5862 1.2356 0.0619 0.130 Uiso 0.555(8) 1 calc PR A 1
H35B H 0.4878 1.2340 0.0747 0.130 Uiso 0.555(8) 1 calc PR A 1
H35C H 0.5589 1.1676 0.0884 0.130 Uiso 0.555(8) 1 calc PR A 1
C36 C 0.5690(10) 1.3836(8) 0.0919(4) 0.084(5) Uani 0.555(8) 1 d PDU A 1
H36A H 0.5853 1.4256 0.1080 0.125 Uiso 0.555(8) 1 calc PR A 1
H36B H 0.5092 1.3957 0.0849 0.125 Uiso 0.555(8) 1 calc PR A 1
H36C H 0.6095 1.3891 0.0744 0.125 Uiso 0.555(8) 1 calc PR A 1
O3 O 0.6319(9) 1.1100(11) 0.1422(5) 0.045(3) Uani 0.555(8) 1 d PDU A 1
P3 P 0.6674(8) 1.2003(9) 0.1491(3) 0.053(2) Uani 0.555(8) 1 d PDU A 1
C225 C 0.6008(18) 1.2611(14) 0.1740(6) 0.074(6) Uani 0.445(8) 1 d PDU A 2
H22L H 0.5367 1.2531 0.1718 0.088 Uiso 0.445(8) 1 calc PR A 2
H22M H 0.6174 1.2357 0.1941 0.088 Uiso 0.445(8) 1 calc PR A 2
C226 C 0.6170(15) 1.3574(15) 0.1760(6) 0.077(6) Uani 0.445(8) 1 d PDU A 2
H226 H 0.6009 1.3792 0.1550 0.092 Uiso 0.445(8) 1 calc PR A 2
C227 C 0.5588(18) 1.4074(16) 0.1966(6) 0.102(8) Uani 0.445(8) 1 d PDU A 2
H22N H 0.5688 1.3893 0.2180 0.153 Uiso 0.445(8) 1 calc PR A 2
H22O H 0.4977 1.3960 0.1910 0.153 Uiso 0.445(8) 1 calc PR A 2
H22P H 0.5711 1.4701 0.1945 0.153 Uiso 0.445(8) 1 calc PR A 2
C228 C 0.7082(15) 1.3896(16) 0.1802(7) 0.118(8) Uani 0.445(8) 1 d PDU A 2
H22Q H 0.7070 1.4516 0.1861 0.177 Uiso 0.445(8) 1 calc PR A 2
H22R H 0.7406 1.3829 0.1608 0.177 Uiso 0.445(8) 1 calc PR A 2
H22S H 0.7371 1.3556 0.1964 0.177 Uiso 0.445(8) 1 calc PR A 2
C229 C 0.7589(11) 1.1735(16) 0.1589(5) 0.080(5) Uani 0.445(8) 1 d PDU A 2
H22T H 0.7780 1.2284 0.1691 0.096 Uiso 0.445(8) 1 calc PR A 2
H22U H 0.7521 1.1295 0.1755 0.096 Uiso 0.445(8) 1 calc PR A 2
C230 C 0.8372(12) 1.1425(16) 0.1387(5) 0.088(5) Uani 0.445(8) 1 d PDU A 2
H230 H 0.8452 1.1922 0.1239 0.105 Uiso 0.445(8) 1 calc PR A 2
C231 C 0.8108(14) 1.0703(13) 0.1186(5) 0.084(6) Uani 0.445(8) 1 d PDU A 2
H23D H 0.7914 1.0207 0.1312 0.126 Uiso 0.445(8) 1 calc PR A 2
H23E H 0.8607 1.0523 0.1058 0.126 Uiso 0.445(8) 1 calc PR A 2
H23F H 0.7627 1.0895 0.1052 0.126 Uiso 0.445(8) 1 calc PR A 2
C232 C 0.9251(10) 1.1349(10) 0.1534(5) 0.054(4) Uani 0.445(8) 1 d PDU A 2
H23G H 0.9184 1.1133 0.1746 0.082 Uiso 0.445(8) 1 calc PR A 2
H23H H 0.9533 1.1926 0.1538 0.082 Uiso 0.445(8) 1 calc PR A 2
H23I H 0.9612 1.0940 0.1415 0.082 Uiso 0.445(8) 1 calc PR A 2
C233 C 0.6545(12) 1.2577(16) 0.1093(4) 0.055(5) Uani 0.445(8) 1 d PDU A 2
H23J H 0.6697 1.3187 0.1149 0.066 Uiso 0.445(8) 1 calc PR A 2
H23K H 0.7023 1.2350 0.0961 0.066 Uiso 0.445(8) 1 calc PR A 2
C234 C 0.5728(11) 1.2597(16) 0.0906(4) 0.075(5) Uani 0.445(8) 1 d PDU A 2
H234 H 0.5623 1.1970 0.0851 0.089 Uiso 0.445(8) 1 calc PR A 2
C235 C 0.4903(10) 1.2880(12) 0.1049(4) 0.080(5) Uani 0.445(8) 1 d PDU A 2
H23L H 0.4773 1.2505 0.1227 0.120 Uiso 0.445(8) 1 calc PR A 2
H23M H 0.4427 1.2834 0.0898 0.120 Uiso 0.445(8) 1 calc PR A 2
H23N H 0.4958 1.3489 0.1118 0.120 Uiso 0.445(8) 1 calc PR A 2
C236 C 0.5876(12) 1.3050(15) 0.0594(3) 0.094(7) Uani 0.445(8) 1 d PDU A 2
H23O H 0.5326 1.3060 0.0477 0.141 Uiso 0.445(8) 1 calc PR A 2
H23P H 0.6320 1.2728 0.0476 0.141 Uiso 0.445(8) 1 calc PR A 2
H23Q H 0.6078 1.3652 0.0628 0.141 Uiso 0.445(8) 1 calc PR A 2
O203 O 0.6008(11) 1.1103(12) 0.1399(6) 0.043(4) Uani 0.445(8) 1 d PDU A 2
P203 P 0.6524(10) 1.1938(11) 0.1443(4) 0.052(3) Uani 0.445(8) 1 d PDU A 2
N11 N 0.3987(4) 1.0981(4) 0.12304(12) 0.0680(17) Uani 1 1 d U . .
O11 O 0.4397(3) 1.0390(3) 0.10844(8) 0.0615(12) Uani 1 1 d U A .
O12 O 0.4233(4) 1.1137(3) 0.15066(9) 0.0681(13) Uani 1 1 d U A .
O13 O 0.3402(4) 1.1390(4) 0.11099(11) 0.092(2) Uani 1 1 d U A .
N21 N 0.5692(5) 0.8907(4) 0.09489(11) 0.0669(16) Uani 1 1 d U A .
O21 O 0.6068(3) 0.9632(3) 0.09895(9) 0.0696(14) Uani 1 1 d U A .
O22 O 0.5240(4) 0.8593(3) 0.11713(9) 0.0654(14) Uani 1 1 d U A .
O23 O 0.5764(4) 0.8490(4) 0.07057(9) 0.0874(19) Uani 1 1 d U . .
N31 N 0.6541(5) 0.8635(4) 0.18018(11) 0.0632(16) Uani 1 1 d U . .
O31 O 0.5722(4) 0.8581(3) 0.18372(9) 0.0629(14) Uani 1 1 d U A .
O32 O 0.6806(3) 0.9231(3) 0.16127(9) 0.0623(13) Uani 1 1 d U A .
O33 O 0.7058(4) 0.8156(4) 0.19364(10) 0.0856(18) Uani 1 1 d U A .

loop_
_atom_site_aniso_label
_atom_site_aniso_U_11
_atom_site_aniso_U_22
_atom_site_aniso_U_33
_atom_site_aniso_U_23
_atom_site_aniso_U_13
_atom_site_aniso_U_12
Gd1 0.0860(3) 0.04189(17) 0.02595(12) 0.00064(11) 0.01168(13) 0.01056(15)
C1 0.076(5) 0.075(5) 0.035(3) -0.009(3) 0.012(3) 0.007(4)
C2 0.070(5) 0.066(5) 0.045(3) -0.007(3) 0.016(3) 0.001(4)
C3 0.093(6) 0.104(7) 0.056(4) -0.002(4) 0.011(4) 0.029(5)
C4 0.068(5) 0.090(6) 0.069(5) -0.028(4) 0.013(4) 0.013(4)
C5 0.078(5) 0.069(4) 0.031(3) -0.002(3) 0.010(3) 0.003(4)
C6 0.095(6) 0.075(5) 0.039(3) 0.010(3) 0.011(3) -0.005(4)
C7 0.084(6) 0.100(7) 0.067(5) 0.024(4) 0.019(4) 0.006(5)
C8 0.111(7) 0.102(6) 0.055(4) 0.028(4) 0.004(5) 0.005(6)
C9 0.070(4) 0.079(5) 0.043(3) 0.002(4) 0.014(3) 0.005(4)
C10 0.083(6) 0.140(9) 0.088(6) -0.016(6) -0.005(5) 0.011(6)
C11 0.057(6) 0.273(16) 0.098(7) -0.088(9) 0.015(5) -0.048(8)
C12 0.060(6) 0.200(14) 0.261(15) 0.051(13) 0.029(8) 0.028(9)
O1 0.074(3) 0.052(2) 0.0314(17) -0.0028(16) 0.0106(17) 0.002(2)
P1 0.0703(11) 0.0651(10) 0.0277(6) -0.0040(6) 0.0089(6) 0.0027(9)
C13 0.083(10) 0.101(11) 0.084(9) 0.023(8) -0.010(8) -0.031(9)
C14 0.115(10) 0.096(9) 0.062(7) 0.006(7) -0.031(7) 0.012(8)
C15 0.111(13) 0.112(15) 0.074(10) -0.025(11) -0.019(9) -0.028(13)
C16 0.130(15) 0.113(14) 0.153(14) -0.089(12) -0.069(12) 0.028(11)
C17 0.130(12) 0.086(9) 0.107(11) -0.024(8) 0.033(9) -0.053(10)
C18 0.133(12) 0.084(9) 0.110(12) 0.002(9) 0.033(10) -0.038(9)
C19 0.19(2) 0.106(16) 0.27(3) 0.009(17) 0.04(2) 0.020(18)
C20 0.168(19) 0.105(15) 0.173(17) -0.005(14) 0.050(15) -0.058(14)
C21 0.086(9) 0.090(8) 0.098(9) -0.020(7) 0.020(7) -0.019(8)
C22 0.099(11) 0.126(10) 0.153(11) -0.024(9) 0.015(10) 0.009(10)
C23 0.174(18) 0.173(18) 0.25(2) 0.016(18) 0.060(18) 0.032(17)
C24 0.17(2) 0.23(2) 0.208(19) -0.076(18) -0.036(18) 0.00(2)
O2 0.075(8) 0.049(7) 0.033(4) -0.002(4) 0.011(5) -0.012(5)
P2 0.084(6) 0.060(3) 0.053(2) -0.0161(19) 0.008(3) -0.017(3)
C213 0.095(13) 0.127(14) 0.106(12) 0.054(11) -0.040(11) -0.051(12)
C214 0.117(12) 0.128(13) 0.101(11) 0.035(11) -0.035(11) -0.014(11)
C215 0.12(2) 0.20(3) 0.118(19) 0.06(2) -0.050(16) -0.05(2)
C216 0.146(19) 0.107(19) 0.089(15) 0.039(16) -0.006(15) 0.013(18)
C217 0.102(12) 0.083(10) 0.130(12) -0.036(10) 0.030(11) -0.037(10)
C218 0.115(12) 0.083(11) 0.121(13) -0.016(11) 0.026(11) -0.035(11)
C219 0.079(14) 0.028(9) 0.18(2) -0.025(12) 0.006(14) 0.000(9)
C220 0.123(19) 0.16(2) 0.17(2) -0.038(19) 0.077(16) -0.071(17)
C221 0.091(12) 0.088(10) 0.113(12) -0.024(10) 0.023(10) 0.001(10)
C222 0.100(12) 0.108(10) 0.156(12) -0.026(10) 0.007(11) 0.008(11)
C223 0.110(15) 0.042(11) 0.158(18) -0.002(12) -0.029(14) 0.018(12)
C224 0.12(2) 0.135(19) 0.24(2) -0.111(19) -0.01(2) -0.032(19)
O202 0.042(8) 0.040(8) 0.052(7) -0.005(7) 0.000(6) 0.000(6)
P202 0.054(6) 0.084(5) 0.067(5) -0.023(3) 0.001(4) -0.017(4)
C25 0.073(8) 0.070(9) 0.042(8) -0.017(7) 0.008(6) 0.018(7)
C26 0.085(8) 0.069(8) 0.058(9) -0.023(8) 0.009(7) -0.016(7)
C27 0.115(14) 0.071(12) 0.098(13) -0.052(10) -0.002(12) 0.016(12)
C28 0.090(13) 0.157(19) 0.158(18) -0.100(16) -0.022(14) 0.018(13)
C29 0.078(9) 0.111(11) 0.093(9) -0.020(8) -0.003(8) 0.037(9)
C30 0.082(8) 0.103(10) 0.098(9) -0.015(8) 0.014(7) 0.031(8)
C31 0.106(13) 0.120(14) 0.058(9) -0.018(9) -0.004(9) 0.048(11)
C32 0.157(17) 0.159(19) 0.127(15) 0.013(15) 0.021(14) 0.095(15)
C33 0.060(8) 0.042(8) 0.071(9) -0.012(7) 0.012(7) -0.004(6)
C34 0.065(7) 0.072(8) 0.053(7) -0.023(6) 0.000(6) -0.010(7)
C35 0.109(12) 0.081(10) 0.070(9) 0.028(8) -0.031(9) -0.030(9)
C36 0.060(9) 0.073(9) 0.118(13) 0.012(9) -0.026(9) -0.012(8)
O3 0.043(8) 0.043(6) 0.048(5) 0.006(4) 0.012(6) -0.003(5)
P3 0.057(4) 0.049(3) 0.054(4) -0.015(3) 0.006(3) -0.002(2)
C225 0.083(10) 0.077(10) 0.062(11) -0.014(10) 0.008(9) 0.005(9)
C226 0.090(10) 0.072(10) 0.069(12) -0.023(10) 0.016(10) -0.005(9)
C227 0.097(15) 0.082(16) 0.127(19) -0.014(13) 0.000(14) 0.013(13)
C228 0.111(15) 0.080(14) 0.163(19) -0.041(16) -0.008(17) -0.011(13)
C229 0.080(9) 0.083(10) 0.077(8) -0.018(8) 0.012(8) 0.010(9)
C230 0.081(9) 0.093(11) 0.089(9) -0.024(8) 0.012(8) 0.031(9)
C231 0.082(13) 0.072(13) 0.098(14) -0.026(11) 0.011(11) 0.006(11)
C232 0.042(8) 0.034(8) 0.088(11) 0.004(8) 0.010(8) 0.006(7)
C233 0.056(9) 0.044(9) 0.066(10) -0.011(8) 0.010(8) -0.003(7)
C234 0.055(9) 0.091(12) 0.077(12) 0.026(10) -0.015(9) -0.012(10)
C235 0.063(11) 0.103(12) 0.074(10) 0.048(9) 0.007(8) 0.003(10)
C236 0.079(12) 0.157(18) 0.046(9) 0.042(10) -0.007(8) 0.006(12)
O203 0.051(10) 0.025(5) 0.053(7) -0.003(4) 0.020(8) 0.003(6)
P203 0.055(5) 0.053(5) 0.048(4) -0.010(3) 0.006(3) 0.006(4)
N11 0.106(5) 0.050(3) 0.048(3) 0.002(3) 0.005(3) 0.027(3)
O11 0.103(4) 0.049(3) 0.0322(19) 0.0024(18) 0.007(2) 0.022(2)
O12 0.111(4) 0.059(3) 0.034(2) -0.004(2) 0.007(3) 0.016(3)
O13 0.129(6) 0.085(4) 0.062(3) -0.011(3) -0.017(3) 0.052(4)
N21 0.102(5) 0.068(4) 0.030(3) -0.003(3) 0.006(3) 0.019(3)
O21 0.110(4) 0.061(3) 0.038(2) -0.006(2) 0.019(2) 0.007(3)
O22 0.115(4) 0.052(2) 0.029(2) -0.0031(18) 0.009(2) 0.015(3)
O23 0.136(5) 0.094(4) 0.032(2) -0.023(2) 0.015(3) 0.009(4)
N31 0.100(5) 0.059(4) 0.031(3) -0.008(2) 0.008(3) 0.018(4)
O31 0.096(4) 0.054(3) 0.039(2) 0.005(2) 0.008(2) 0.014(3)
O32 0.085(3) 0.065(3) 0.036(2) 0.003(2) 0.009(2) 0.017(3)
O33 0.112(5) 0.099(5) 0.046(3) 0.008(3) -0.003(3) 0.053(4)

loop_
_atom_type_symbol
_atom_type_description
_atom_type_scat_dispersion_real
_atom_type_scat_dispersion_imag
_atom_type_scat_source
C C 0.0033 0.0016 'International Tables Vol C Tables 4.2.6.8 and 6.1.1.4'
H H 0.0000 0.0000 'International Tables Vol C Tables 4.2.6.8 and 6.1.1.4'
N N 0.0061 0.0033 'International Tables Vol C Tables 4.2.6.8 and 6.1.1.4'
O O 0.0106 0.0060 'International Tables Vol C Tables 4.2.6.8 and 6.1.1.4'
P P 0.1023 0.0942 'International Tables Vol C Tables 4.2.6.8 and 6.1.1.4'
Gd Gd -0.1653 3.9035 'International Tables Vol C Tables 4.2.6.8 and 6.1.1.4'

loop_
_geom_angle_atom_site_label_1
_geom_angle_atom_site_label_2
_geom_angle_atom_site_label_3
_geom_angle
_geom_angle_site_symmetry_1
_geom_angle_site_symmetry_3
O203 Gd1 O2 145.4(7) . .
O203 Gd1 O1 84.1(6) . .
O2 Gd1 O1 86.6(5) . .
O203 Gd1 O3 10.7(8) . .
O2 Gd1 O3 154.3(7) . .
O1 Gd1 O3 81.7(5) . .
O203 Gd1 O202 146.6(8) . .
O2 Gd1 O202 2.4(11) . .
O1 Gd1 O202 88.9(6) . .
O3 Gd1 O202 155.9(7) . .
O203 Gd1 O11 80.8(6) . .
O2 Gd1 O11 80.1(5) . .
O1 Gd1 O11 130.27(13) . .
O3 Gd1 O11 90.2(4) . .
O202 Gd1 O11 79.0(6) . .
O203 Gd1 O22 125.1(6) . .
O2 Gd1 O22 77.3(5) . .
O1 Gd1 O22 146.36(13) . .
O3 Gd1 O22 123.6(4) . .
O202 Gd1 O22 74.9(7) . .
O11 Gd1 O22 76.04(14) . .
O203 Gd1 O32 88.0(5) . .
O2 Gd1 O32 124.2(6) . .
O1 Gd1 O32 84.82(14) . .
O3 Gd1 O32 77.5(4) . .
O202 Gd1 O32 123.9(6) . .
O11 Gd1 O32 141.07(13) . .
O22 Gd1 O32 80.47(17) . .
O203 Gd1 O31 134.4(5) . .
O2 Gd1 O31 73.5(6) . .
O1 Gd1 O31 74.04(13) . .
O3 Gd1 O31 124.1(4) . .
O202 Gd1 O31 73.5(6) . .
O11 Gd1 O31 142.94(16) . .
O22 Gd1 O31 73.16(14) . .
O32 Gd1 O31 51.18(17) . .
O203 Gd1 O12 70.9(5) . .
O2 Gd1 O12 74.6(6) . .
O1 Gd1 O12 79.07(14) . .
O3 Gd1 O12 80.8(4) . .
O202 Gd1 O12 75.6(6) . .
O11 Gd1 O12 51.21(13) . .
O22 Gd1 O12 123.15(16) . .
O32 Gd1 O12 154.56(18) . .
O31 Gd1 O12 139.01(15) . .
O203 Gd1 O21 74.2(6) . .
O2 Gd1 O21 123.8(5) . .
O1 Gd1 O21 148.89(16) . .
O3 Gd1 O21 72.9(5) . .
O202 Gd1 O21 121.3(6) . .
O11 Gd1 O21 68.45(15) . .
O22 Gd1 O21 51.08(15) . .
O32 Gd1 O21 72.63(15) . .
O31 Gd1 O21 105.73(15) . .
O12 Gd1 O21 113.20(14) . .
O203 Gd1 N21 99.3(6) . .
O2 Gd1 N21 100.2(5) . .
O1 Gd1 N21 161.09(15) . .
O3 Gd1 N21 98.3(5) . .
O202 Gd1 N21 97.7(7) . .
O11 Gd1 N21 68.58(14) . .
O22 Gd1 N21 25.76(17) . .
O32 Gd1 N21 76.76(15) . .
O31 Gd1 N21 90.82(15) . .
O12 Gd1 N21 119.71(14) . .
O21 Gd1 N21 25.43(17) . .
C2 C1 P1 117.1(5) . .
C2 C1 H1A 108.0 . .
P1 C1 H1A 108.0 . .
C2 C1 H1B 108.0 . .
P1 C1 H1B 108.0 . .
H1A C1 H1B 107.3 . .
C3 C2 C4 109.5(6) . .
C3 C2 C1 112.3(5) . .
C4 C2 C1 110.1(6) . .
C3 C2 H2 108.3 . .
C4 C2 H2 108.3 . .
C1 C2 H2 108.3 . .
C2 C3 H3A 109.5 . .
C2 C3 H3B 109.5 . .
H3A C3 H3B 109.5 . .
C2 C3 H3C 109.5 . .
H3A C3 H3C 109.5 . .
H3B C3 H3C 109.5 . .
C2 C4 H4A 109.5 . .
C2 C4 H4B 109.5 . .
H4A C4 H4B 109.5 . .
C2 C4 H4C 109.5 . .
H4A C4 H4C 109.5 . .
H4B C4 H4C 109.5 . .
C6 C5 P1 119.4(4) . .
C6 C5 H5A 107.5 . .
P1 C5 H5A 107.5 . .
C6 C5 H5B 107.5 . .
P1 C5 H5B 107.5 . .
H5A C5 H5B 107.0 . .
C8 C6 C7 109.7(7) . .
C8 C6 C5 111.9(6) . .
C7 C6 C5 108.9(5) . .
C8 C6 H6 108.8 . .
C7 C6 H6 108.8 . .
C5 C6 H6 108.8 . .
C6 C7 H7A 109.5 . .
C6 C7 H7B 109.5 . .
H7A C7 H7B 109.5 . .
C6 C7 H7C 109.5 . .
H7A C7 H7C 109.5 . .
H7B C7 H7C 109.5 . .
C6 C8 H8A 109.5 . .
C6 C8 H8B 109.5 . .
H8A C8 H8B 109.5 . .
C6 C8 H8C 109.5 . .
H8A C8 H8C 109.5 . .
H8B C8 H8C 109.5 . .
C10 C9 P1 116.1(5) . .
C10 C9 H9A 108.3 . .
P1 C9 H9A 108.3 . .
C10 C9 H9B 108.3 . .
P1 C9 H9B 108.3 . .
H9A C9 H9B 107.4 . .
C11 C10 C9 109.5(8) . .
C11 C10 C12 107.6(9) . .
C9 C10 C12 107.1(8) . .
C11 C10 H10 110.8 . .
C9 C10 H10 110.8 . .
C12 C10 H10 110.8 . .
C10 C11 H11A 109.5 . .
C10 C11 H11B 109.5 . .
H11A C11 H11B 109.5 . .
C10 C11 H11C 109.5 . .
H11A C11 H11C 109.5 . .
H11B C11 H11C 109.5 . .
C10 C12 H12A 109.5 . .
C10 C12 H12B 109.5 . .
H12A C12 H12B 109.5 . .
C10 C12 H12C 109.5 . .
H12A C12 H12C 109.5 . .
H12B C12 H12C 109.5 . .
P1 O1 Gd1 146.6(2) . .
O1 P1 C5 110.2(2) . .
O1 P1 C9 112.0(3) . .
C5 P1 C9 106.6(3) . .
O1 P1 C1 112.2(3) . .
C5 P1 C1 107.4(3) . .
C9 P1 C1 108.2(3) . .
C14 C13 P2 117.5(9) . .
C14 C13 H13A 107.9 . .
P2 C13 H13A 107.9 . .
C14 C13 H13B 107.9 . .
P2 C13 H13B 107.9 . .
H13A C13 H13B 107.2 . .
C15 C14 C13 114.2(12) . .
C15 C14 C16 109.4(11) . .
C13 C14 C16 109.5(12) . .
C15 C14 H14 107.9 . .
C13 C14 H14 107.9 . .
C16 C14 H14 107.9 . .
C14 C15 H15A 109.5 . .
C14 C15 H15B 109.5 . .
H15A C15 H15B 109.5 . .
C14 C15 H15C 109.5 . .
H15A C15 H15C 109.5 . .
H15B C15 H15C 109.5 . .
C14 C16 H16A 109.5 . .
C14 C16 H16B 109.5 . .
H16A C16 H16B 109.5 . .
C14 C16 H16C 109.5 . .
H16A C16 H16C 109.5 . .
H16B C16 H16C 109.5 . .
C18 C17 P2 122.4(12) . .
C18 C17 H17A 106.7 . .
P2 C17 H17A 106.7 . .
C18 C17 H17B 106.7 . .
P2 C17 H17B 106.7 . .
H17A C17 H17B 106.6 . .
C19 C18 C20 107.9(14) . .
C19 C18 C17 123.2(17) . .
C20 C18 C17 112.3(15) . .
C19 C18 H18 103.7 . .
C20 C18 H18 103.7 . .
C17 C18 H18 103.7 . .
C18 C19 H19A 109.5 . .
C18 C19 H19B 109.5 . .
H19A C19 H19B 109.5 . .
C18 C19 H19C 109.5 . .
H19A C19 H19C 109.5 . .
H19B C19 H19C 109.5 . .
C18 C20 H20A 109.5 . .
C18 C20 H20B 109.5 . .
H20A C20 H20B 109.5 . .
C18 C20 H20C 109.5 . .
H20A C20 H20C 109.5 . .
H20B C20 H20C 109.5 . .
C22 C21 P2 116.3(12) . .
C22 C21 H21A 108.2 . .
P2 C21 H21A 108.2 . .
C22 C21 H21B 108.2 . .
P2 C21 H21B 108.2 . .
H21A C21 H21B 107.4 . .
C23 C22 C21 118.0(18) . .
C23 C22 C24 110.5(16) . .
C21 C22 C24 108.5(16) . .
C23 C22 H22 106.4 . .
C21 C22 H22 106.4 . .
C24 C22 H22 106.4 . .
C22 C23 H23A 109.5 . .
C22 C23 H23B 109.5 . .
H23A C23 H23B 109.5 . .
C22 C23 H23C 109.5 . .
H23A C23 H23C 109.5 . .
H23B C23 H23C 109.5 . .
C22 C24 H24A 109.5 . .
C22 C24 H24B 109.5 . .
H24A C24 H24B 109.5 . .
C22 C24 H24C 109.5 . .
H24A C24 H24C 109.5 . .
H24B C24 H24C 109.5 . .
P2 O2 Gd1 144.1(12) . .
O2 P2 C17 109.9(10) . .
O2 P2 C21 112.4(9) . .
C17 P2 C21 112.5(8) . .
O2 P2 C13 108.5(8) . .
C17 P2 C13 103.5(8) . .
C21 P2 C13 109.6(9) . .
C214 C213 P202 118.0(13) . .
C214 C213 H21C 107.8 . .
P202 C213 H21C 107.8 . .
C214 C213 H21D 107.8 . .
P202 C213 H21D 107.8 . .
H21C C213 H21D 107.2 . .
C215 C214 C216 110.7(17) . .
C215 C214 C213 112.3(17) . .
C216 C214 C213 108.3(19) . .
C215 C214 H214 108.5 . .
C216 C214 H214 108.5 . .
C213 C214 H214 108.5 . .
C214 C215 H21E 109.5 . .
C214 C215 H21F 109.5 . .
H21E C215 H21F 109.5 . .
C214 C215 H21G 109.5 . .
H21E C215 H21G 109.5 . .
H21F C215 H21G 109.5 . .
C214 C216 H21H 109.5 . .
C214 C216 H21I 109.5 . .
H21H C216 H21I 109.5 . .
C214 C216 H21J 109.5 . .
H21H C216 H21J 109.5 . .
H21I C216 H21J 109.5 . .
C218 C217 P202 114.6(12) . .
C218 C217 H21K 108.6 . .
P202 C217 H21K 108.6 . .
C218 C217 H21L 108.6 . .
P202 C217 H21L 108.6 . .
H21K C217 H21L 107.6 . .
C219 C218 C220 114.6(19) . .
C219 C218 C217 113.7(17) . .
C220 C218 C217 110.6(17) . .
C219 C218 H218 105.7 . .
C220 C218 H218 105.7 . .
C217 C218 H218 105.7 . .
C218 C219 H21M 109.5 . .
C218 C219 H21N 109.5 . .
H21M C219 H21N 109.5 . .
C218 C219 H21O 109.5 . .
H21M C219 H21O 109.5 . .
H21N C219 H21O 109.5 . .
C218 C220 H22A 109.5 . .
C218 C220 H22B 109.5 . .
H22A C220 H22B 109.5 . .
C218 C220 H22C 109.5 . .
H22A C220 H22C 109.5 . .
H22B C220 H22C 109.5 . .
C222 C221 P202 113.1(15) . .
C222 C221 H22D 109.0 . .
P202 C221 H22D 109.0 . .
C222 C221 H22E 109.0 . .
P202 C221 H22E 109.0 . .
H22D C221 H22E 107.8 . .
C223 C222 C221 114(2) . .
C223 C222 C224 109.8(18) . .
C221 C222 C224 105.8(18) . .
C223 C222 H222 109.0 . .
C221 C222 H222 109.0 . .
C224 C222 H222 109.0 . .
C222 C223 H22F 109.5 . .
C222 C223 H22G 109.5 . .
H22F C223 H22G 109.5 . .
C222 C223 H22H 109.5 . .
H22F C223 H22H 109.5 . .
H22G C223 H22H 109.5 . .
C222 C224 H22I 109.5 . .
C222 C224 H22J 109.5 . .
H22I C224 H22J 109.5 . .
C222 C224 H22K 109.5 . .
H22I C224 H22K 109.5 . .
H22J C224 H22K 109.5 . .
P202 O202 Gd1 153.3(17) . .
O202 P202 C217 115.0(12) . .
O202 P202 C221 113.0(13) . .
C217 P202 C221 113.9(11) . .
O202 P202 C213 106.8(12) . .
C217 P202 C213 104.4(11) . .
C221 P202 C213 102.2(11) . .
C26 C25 P3 119.5(11) . .
C26 C25 H25A 107.4 . .
P3 C25 H25A 107.4 . .
C26 C25 H25B 107.4 . .
P3 C25 H25B 107.4 . .
H25A C25 H25B 107.0 . .
C28 C26 C27 103.2(12) . .
C28 C26 C25 108.4(14) . .
C27 C26 C25 110.0(12) . .
C28 C26 H26 111.6 . .
C27 C26 H26 111.6 . .
C25 C26 H26 111.6 . .
C26 C27 H27A 109.5 . .
C26 C27 H27B 109.5 . .
H27A C27 H27B 109.5 . .
C26 C27 H27C 109.5 . .
H27A C27 H27C 109.5 . .
H27B C27 H27C 109.5 . .
C26 C28 H28A 109.5 . .
C26 C28 H28B 109.5 . .
H28A C28 H28B 109.5 . .
C26 C28 H28C 109.5 . .
H28A C28 H28C 109.5 . .
H28B C28 H28C 109.5 . .
C30 C29 P3 113.9(12) . .
C30 C29 H29A 108.8 . .
P3 C29 H29A 108.8 . .
C30 C29 H29B 108.8 . .
P3 C29 H29B 108.8 . .
H29A C29 H29B 107.7 . .
C32 C30 C31 112.8(15) . .
C32 C30 C29 110.4(14) . .
C31 C30 C29 113.0(15) . .
C32 C30 H30 106.7 . .
C31 C30 H30 106.7 . .
C29 C30 H30 106.7 . .
C30 C31 H31A 109.5 . .
C30 C31 H31B 109.5 . .
H31A C31 H31B 109.5 . .
C30 C31 H31C 109.5 . .
H31A C31 H31C 109.5 . .
H31B C31 H31C 109.5 . .
C30 C32 H32A 109.5 . .
C30 C32 H32B 109.5 . .
H32A C32 H32B 109.5 . .
C30 C32 H32C 109.5 . .
H32A C32 H32C 109.5 . .
H32B C32 H32C 109.5 . .
C34 C33 P3 115.6(11) . .
C34 C33 H33A 108.4 . .
P3 C33 H33A 108.4 . .
C34 C33 H33B 108.4 . .
P3 C33 H33B 108.4 . .
H33A C33 H33B 107.4 . .
C35 C34 C33 109.8(13) . .
C35 C34 C36 110.8(11) . .
C33 C34 C36 111.0(11) . .
C35 C34 H34 108.4 . .
C33 C34 H34 108.4 . .
C36 C34 H34 108.4 . .
C34 C35 H35A 109.5 . .
C34 C35 H35B 109.5 . .
H35A C35 H35B 109.5 . .
C34 C35 H35C 109.5 . .
H35A C35 H35C 109.5 . .
H35B C35 H35C 109.5 . .
C34 C36 H36A 109.5 . .
C34 C36 H36B 109.5 . .
H36A C36 H36B 109.5 . .
C34 C36 H36C 109.5 . .
H36A C36 H36C 109.5 . .
H36B C36 H36C 109.5 . .
P3 O3 Gd1 152.8(11) . .
O3 P3 C29 110.4(9) . .
O3 P3 C33 113.8(9) . .
C29 P3 C33 104.2(10) . .
O3 P3 C25 108.9(9) . .
C29 P3 C25 111.3(9) . .
C33 P3 C25 108.3(9) . .
C226 C225 P203 121.7(14) . .
C226 C225 H22L 106.9 . .
P203 C225 H22L 106.9 . .
C226 C225 H22M 106.9 . .
P203 C225 H22M 106.9 . .
H22L C225 H22M 106.7 . .
C227 C226 C228 108.7(16) . .
C227 C226 C225 116.5(16) . .
C228 C226 C225 119.2(17) . .
C227 C226 H226 103.4 . .
C228 C226 H226 103.4 . .
C225 C226 H226 103.4 . .
C226 C227 H22N 109.5 . .
C226 C227 H22O 109.5 . .
H22N C227 H22O 109.5 . .
C226 C227 H22P 109.5 . .
H22N C227 H22P 109.5 . .
H22O C227 H22P 109.5 . .
C226 C228 H22Q 109.5 . .
C226 C228 H22R 109.5 . .
H22Q C228 H22R 109.5 . .
C226 C228 H22S 109.5 . .
H22Q C228 H22S 109.5 . .
H22R C228 H22S 109.5 . .
C230 C229 P203 123.8(13) . .
C230 C229 H22T 106.4 . .
P203 C229 H22T 106.4 . .
C230 C229 H22U 106.4 . .
P203 C229 H22U 106.4 . .
H22T C229 H22U 106.4 . .
C231 C230 C232 116.4(15) . .
C231 C230 C229 110.7(16) . .
C232 C230 C229 118.4(14) . .
C231 C230 H230 102.9 . .
C232 C230 H230 102.9 . .
C229 C230 H230 102.9 . .
C230 C231 H23D 109.5 . .
C230 C231 H23E 109.5 . .
H23D C231 H23E 109.5 . .
C230 C231 H23F 109.5 . .
H23D C231 H23F 109.5 . .
H23E C231 H23F 109.5 . .
C230 C232 H23G 109.5 . .
C230 C232 H23H 109.5 . .
H23G C232 H23H 109.5 . .
C230 C232 H23I 109.5 . .
H23G C232 H23I 109.5 . .
H23H C232 H23I 109.5 . .
C234 C233 P203 117.0(12) . .
C234 C233 H23J 108.0 . .
P203 C233 H23J 108.0 . .
C234 C233 H23K 108.0 . .
P203 C233 H23K 108.0 . .
H23J C233 H23K 107.3 . .
C235 C234 C233 119.7(17) . .
C235 C234 C236 111.5(14) . .
C233 C234 C236 111.4(13) . .
C235 C234 H234 104.1 . .
C233 C234 H234 104.1 . .
C236 C234 H234 104.1 . .
C234 C235 H23L 109.5 . .
C234 C235 H23M 109.5 . .
H23L C235 H23M 109.5 . .
C234 C235 H23N 109.5 . .
H23L C235 H23N 109.5 . .
H23M C235 H23N 109.5 . .
C234 C236 H23O 109.5 . .
C234 C236 H23P 109.5 . .
H23O C236 H23P 109.5 . .
C234 C236 H23Q 109.5 . .
H23O C236 H23Q 109.5 . .
H23P C236 H23Q 109.5 . .
P203 O203 Gd1 159.4(14) . .
O203 P203 C229 112.1(11) . .
O203 P203 C233 111.2(11) . .
C229 P203 C233 112.3(11) . .
O203 P203 C225 109.7(11) . .
C229 P203 C225 104.0(11) . .
C233 P203 C225 107.1(11) . .
O13 N11 O11 121.1(6) . .
O13 N11 O12 121.8(5) . .
O11 N11 O12 117.1(5) . .
O13 N11 Gd1 176.5(6) . .
O11 N11 Gd1 57.0(3) . .
O12 N11 Gd1 60.2(3) . .
N11 O11 Gd1 97.5(3) . .
N11 O12 Gd1 93.9(3) . .
O23 N21 O21 122.1(6) . .
O23 N21 O22 119.8(7) . .
O21 N21 O22 118.1(5) . .
O23 N21 Gd1 174.5(5) . .
O21 N21 Gd1 60.9(3) . .
O22 N21 Gd1 57.6(3) . .
N21 O21 Gd1 93.7(3) . .
N21 O22 Gd1 96.7(4) . .
O33 N31 O31 122.8(7) . .
O33 N31 O32 121.5(7) . .
O31 N31 O32 115.7(6) . .
O33 N31 Gd1 175.4(5) . .
O31 N31 Gd1 58.4(3) . .
O32 N31 Gd1 57.5(3) . .
N31 O31 Gd1 96.3(4) . .
N31 O32 Gd1 96.6(4) . .

loop_
_geom_bond_atom_site_label_1
_geom_bond_atom_site_label_2
_geom_bond_distance
_geom_bond_site_symmetry_2
Gd1 O203 2.165(19) .
Gd1 O2 2.199(16) .
Gd1 O1 2.325(3) .
Gd1 O3 2.402(15) .
Gd1 O202 2.51(2) .
Gd1 O11 2.475(4) .
Gd1 O22 2.485(4) .
Gd1 O32 2.489(5) .
Gd1 O31 2.513(4) .
Gd1 O12 2.545(4) .
Gd1 O21 2.558(4) .
Gd1 N21 2.923(5) .
C1 C2 1.530(9) .
C1 P1 1.800(6) .
C1 H1A 0.9900 .
C1 H1B 0.9900 .
C2 C3 1.507(8) .
C2 C4 1.528(8) .
C2 H2 1.0000 .
C3 H3A 0.9800 .
C3 H3B 0.9800 .
C3 H3C 0.9800 .
C4 H4A 0.9800 .
C4 H4B 0.9800 .
C4 H4C 0.9800 .
C5 C6 1.565(7) .
C5 P1 1.787(6) .
C5 H5A 0.9900 .
C5 H5B 0.9900 .
C6 C8 1.504(9) .
C6 C7 1.510(10) .
C6 H6 1.0000 .
C7 H7A 0.9800 .
C7 H7B 0.9800 .
C7 H7C 0.9800 .
C8 H8A 0.9800 .
C8 H8B 0.9800 .
C8 H8C 0.9800 .
C9 C10 1.499(10) .
C9 P1 1.800(6) .
C9 H9A 0.9900 .
C9 H9B 0.9900 .
C10 C11 1.448(12) .
C10 C12 1.547(12) .
C10 H10 1.0000 .
C11 H11A 0.9800 .
C11 H11B 0.9800 .
C11 H11C 0.9800 .
C12 H12A 0.9800 .
C12 H12B 0.9800 .
C12 H12C 0.9800 .
O1 P1 1.515(4) .
C13 C14 1.471(13) .
C13 P2 1.847(11) .
C13 H13A 0.9900 .
C13 H13B 0.9900 .
C14 C15 1.477(15) .
C14 C16 1.521(14) .
C14 H14 1.0000 .
C15 H15A 0.9800 .
C15 H15B 0.9800 .
C15 H15C 0.9800 .
C16 H16A 0.9800 .
C16 H16B 0.9800 .
C16 H16C 0.9800 .
C17 C18 1.533(15) .
C17 P2 1.784(12) .
C17 H17A 0.9900 .
C17 H17B 0.9900 .
C18 C19 1.445(15) .
C18 C20 1.477(14) .
C18 H18 1.0000 .
C19 H19A 0.9800 .
C19 H19B 0.9800 .
C19 H19C 0.9800 .
C20 H20A 0.9800 .
C20 H20B 0.9800 .
C20 H20C 0.9800 .
C21 C22 1.489(15) .
C21 P2 1.792(12) .
C21 H21A 0.9900 .
C21 H21B 0.9900 .
C22 C23 1.451(16) .
C22 C24 1.521(16) .
C22 H22 1.0000 .
C23 H23A 0.9800 .
C23 H23B 0.9800 .
C23 H23C 0.9800 .
C24 H24A 0.9800 .
C24 H24B 0.9800 .
C24 H24C 0.9800 .
O2 P2 1.498(10) .
C213 C214 1.511(16) .
C213 P202 1.850(13) .
C213 H21C 0.9900 .
C213 H21D 0.9900 .
C214 C215 1.490(17) .
C214 C216 1.498(17) .
C214 H214 1.0000 .
C215 H21E 0.9800 .
C215 H21F 0.9800 .
C215 H21G 0.9800 .
C216 H21H 0.9800 .
C216 H21I 0.9800 .
C216 H21J 0.9800 .
C217 C218 1.598(16) .
C217 P202 1.760(13) .
C217 H21K 0.9900 .
C217 H21L 0.9900 .
C218 C219 1.449(16) .
C218 C220 1.471(16) .
C218 H218 1.0000 .
C219 H21M 0.9800 .
C219 H21N 0.9800 .
C219 H21O 0.9800 .
C220 H22A 0.9800 .
C220 H22B 0.9800 .
C220 H22C 0.9800 .
C221 C222 1.496(16) .
C221 P202 1.781(13) .
C221 H22D 0.9900 .
C221 H22E 0.9900 .
C222 C223 1.486(17) .
C222 C224 1.530(17) .
C222 H222 1.0000 .
C223 H22F 0.9800 .
C223 H22G 0.9800 .
C223 H22H 0.9800 .
C224 H22I 0.9800 .
C224 H22J 0.9800 .
C224 H22K 0.9800 .
O202 P202 1.496(12) .
C25 C26 1.527(13) .
C25 P3 1.813(11) .
C25 H25A 0.9900 .
C25 H25B 0.9900 .
C26 C28 1.503(14) .
C26 C27 1.513(14) .
C26 H26 1.0000 .
C27 H27A 0.9800 .
C27 H27B 0.9800 .
C27 H27C 0.9800 .
C28 H28A 0.9800 .
C28 H28B 0.9800 .
C28 H28C 0.9800 .
C29 C30 1.582(15) .
C29 P3 1.776(12) .
C29 H29A 0.9900 .
C29 H29B 0.9900 .
C30 C32 1.477(14) .
C30 C31 1.473(15) .
C30 H30 1.0000 .
C31 H31A 0.9800 .
C31 H31B 0.9800 .
C31 H31C 0.9800 .
C32 H32A 0.9800 .
C32 H32B 0.9800 .
C32 H32C 0.9800 .
C33 C34 1.502(14) .
C33 P3 1.792(11) .
C33 H33A 0.9900 .
C33 H33B 0.9900 .
C34 C35 1.504(13) .
C34 C36 1.489(14) .
C34 H34 1.0000 .
C35 H35A 0.9800 .
C35 H35B 0.9800 .
C35 H35C 0.9800 .
C36 H36A 0.9800 .
C36 H36B 0.9800 .
C36 H36C 0.9800 .
O3 P3 1.510(10) .
C225 C226 1.494(14) .
C225 P203 1.826(12) .
C225 H22L 0.9900 .
C225 H22M 0.9900 .
C226 C227 1.472(15) .
C226 C228 1.488(15) .
C226 H226 1.0000 .
C227 H22N 0.9800 .
C227 H22O 0.9800 .
C227 H22P 0.9800 .
C228 H22Q 0.9800 .
C228 H22R 0.9800 .
C228 H22S 0.9800 .
C229 C230 1.555(15) .
C229 P203 1.772(13) .
C229 H22T 0.9900 .
C229 H22U 0.9900 .
C230 C231 1.463(16) .
C230 C232 1.489(14) .
C230 H230 1.0000 .
C231 H23D 0.9800 .
C231 H23E 0.9800 .
C231 H23F 0.9800 .
C232 H23G 0.9800 .
C232 H23H 0.9800 .
C232 H23I 0.9800 .
C233 C234 1.488(15) .
C233 P203 1.802(12) .
C233 H23J 0.9900 .
C233 H23K 0.9900 .
C234 C235 1.468(16) .
C234 C236 1.538(15) .
C234 H234 1.0000 .
C235 H23L 0.9800 .
C235 H23M 0.9800 .
C235 H23N 0.9800 .
C236 H23O 0.9800 .
C236 H23P 0.9800 .
C236 H23Q 0.9800 .
O203 P203 1.510(11) .
N11 O13 1.207(7) .
N11 O11 1.268(6) .
N11 O12 1.277(7) .
N21 O23 1.236(6) .
N21 O21 1.258(8) .
N21 O22 1.279(7) .
N31 O33 1.224(7) .
N31 O31 1.263(8) .
N31 O32 1.289(7) .
